data_7707989
loop_
_publ_author_name
'Utochnikova, Valentina V.'
'Aslandukov, Andrey N.'
'Vashchenko, Andrey A.'
'Goloveshkin, Alexander S.'
'Alexandrov, Alexey A.'
'Grzibovskis, Raitis'
'B\"unzli, Jean-Claude G'

_publ_section_title
;
 Identifying lifetime as one of the key parameters responsible for the low
 brightness of lanthanide-based OLEDs.
;
_journal_issue 37
_journal_name_full 'Dalton transactions (Cambridge, England : 2003)'
_journal_page_first 12806
_journal_page_last 12813
_journal_paper_doi 10.1039/d1dt02269e
_journal_volume 50
_journal_year 2021
_chemical_formula_moiety 'C45 H18 Eu F15 N2 O7, 2(C4 H8 O)'
_chemical_formula_sum 'C53 H34 Eu F15 N2 O9'
_chemical_formula_weight 1279.78
_space_group_crystal_system monoclinic
_space_group_IT_number 14
_space_group_name_Hall '-P 2ybc'
_space_group_name_H-M_alt 'P 1 21/c 1'
_atom_sites_solution_hydrogens geom
_atom_sites_solution_primary direct
_atom_sites_solution_secondary difmap
_audit_creation_date 2021-06-14
_audit_creation_method
;
Olex2 1.3
(compiled 2020.11.12 svn.r5f609507 for OlexSys, GUI svn.r6272)
;
_audit_update_record
;
2021-06-14 deposited with the CCDC.	2021-08-09 downloaded from the CCDC.
;
_cell_angle_alpha 90.00
_cell_angle_beta 92.3140(10)
_cell_angle_gamma 90.00
_cell_formula_units_Z 4
_cell_length_a 10.8114(6)
_cell_length_b 15.8899(8)
_cell_length_c 28.6502(15)
_cell_measurement_reflns_used 7652
_cell_measurement_temperature 120
_cell_measurement_theta_max 27.62
_cell_measurement_theta_min 2.28
_cell_volume 4917.9(4)
_computing_molecular_graphics 'Olex2 1.3 (Dolomanov et al., 2009)'
_computing_publication_material 'Olex2 1.3 (Dolomanov et al., 2009)'
_computing_structure_refinement 'XL  (Sheldrick, 2008)'
_computing_structure_solution 'XS  (Sheldrick, 2008)'
_diffrn_ambient_temperature 120
_diffrn_measured_fraction_theta_full 1.000
_diffrn_measured_fraction_theta_max 1.000
_diffrn_measurement_device_type 'Bruker APEX-II CCD'
_diffrn_measurement_method '\f and \w scans'
_diffrn_radiation_monochromator graphite
_diffrn_radiation_type MoK\a
_diffrn_radiation_wavelength 0.71073
_diffrn_reflns_av_R_equivalents 0.0999
_diffrn_reflns_av_unetI/netI 0.0789
_diffrn_reflns_limit_h_max 14
_diffrn_reflns_limit_h_min -14
_diffrn_reflns_limit_k_max 21
_diffrn_reflns_limit_k_min -21
_diffrn_reflns_limit_l_max 38
_diffrn_reflns_limit_l_min -38
_diffrn_reflns_number 57591
_diffrn_reflns_theta_full 28.28
_diffrn_reflns_theta_max 28.28
_diffrn_reflns_theta_min 1.91
_diffrn_source 'fine-focus sealed tube'
_diffrn_source_current 30.0
_diffrn_source_power 1.5
_diffrn_source_voltage 50.0
_diffrn_standards_number 0
_exptl_absorpt_coefficient_mu 1.394
_exptl_absorpt_correction_T_max 0.7461
_exptl_absorpt_correction_T_min 0.6409
_exptl_absorpt_correction_type multi-scan
_exptl_absorpt_process_details
;
SADABS-2008/1 (Bruker,2008) was used for absorption correction.
wR2(int) was 0.0751 before and 0.0642 after correction.
The Ratio of minimum to maximum transmission is 0.8590.
The \l/2 correction factor is 0.0015.
;
_exptl_crystal_colour colourless
_exptl_crystal_colour_primary colourless
_exptl_crystal_density_diffrn 1.728
_exptl_crystal_density_method 'not measured'
_exptl_crystal_description block
_exptl_crystal_F_000 2544
_exptl_crystal_preparation Luminescent
_exptl_crystal_size_max 0.23
_exptl_crystal_size_mid 0.21
_exptl_crystal_size_min 0.19
_refine_diff_density_max 1.094
_refine_diff_density_min -0.669
_refine_diff_density_rms 0.112
_refine_ls_extinction_method none
_refine_ls_goodness_of_fit_ref 0.992
_refine_ls_hydrogen_treatment mixed
_refine_ls_matrix_type full
_refine_ls_number_parameters 722
_refine_ls_number_reflns 12218
_refine_ls_number_restraints 0
_refine_ls_restrained_S_all 0.992
_refine_ls_R_factor_all 0.0925
_refine_ls_R_factor_gt 0.0390
_refine_ls_shift/su_max 0.001
_refine_ls_shift/su_mean 0.000
_refine_ls_structure_factor_coef Fsqd
_refine_ls_weighting_details 'calc w=1/[\s^2^(Fo^2^)+(0.0287P)^2^+0.3577P] where P=(Fo^2^+2Fc^2^)/3'
_refine_ls_weighting_scheme calc
_refine_ls_wR_factor_gt 0.0684
_refine_ls_wR_factor_ref 0.0825
_reflns_number_gt 7349
_reflns_number_total 12218
_reflns_threshold_expression >2sigma(I)
_cod_data_source_file d1dt02269e2.cif
_cod_data_source_block a_CCDC3
_cod_depositor_comments 'Adding full bibliography for 7707986--7707989.cif.'
_cod_database_code 7707989
_olex2_refinement_description
;
1.a Rotating group:
 O5(H5A,H5B)
1.b Secondary CH2 refined with riding coordinates:
 C56(H56A,H56B), C62(H62A,H62B), C75(H75A,H75B), C76(H76A,H76B), C78(H78A,
 H78B), C1(H1A,H1B), C2(H2A,H2B), C3(H3A,H3B)
1.c Aromatic/amide H refined with riding coordinates:
 C26(H26), C30(H30), C31(H31), C33(H33), C44(H44), C49(H49), C51(H51),
 C54(H54), C55(H55), C57(H57), C59(H59), C60(H60), C64(H64), C71(H71), C72(H72),
  C73(H73)
;
_olex2_submission_special_instructions 'No special instructions were received'

loop_
_space_group_symop_id
_space_group_symop_operation_xyz
1 'x, y, z'
2 '-x, y+1/2, -z+1/2'
3 '-x, -y, -z'
4 'x, -y-1/2, z-1/2'

loop_
_atom_site_label
_atom_site_type_symbol
_atom_site_fract_x
_atom_site_fract_y
_atom_site_fract_z
_atom_site_U_iso_or_equiv
_atom_site_adp_type
_atom_site_occupancy
_atom_site_symmetry_multiplicity
_atom_site_calc_flag
_atom_site_refinement_flags
_atom_site_disorder_assembly
_atom_site_disorder_group
Eu1 Eu 0.831070(15) -0.001519(15) 0.042301(6) 0.01166(5) Uani 1 1 d . . .
F80 F 1.17189(19) -0.00622(16) 0.16374(7) 0.0227(5) Uani 1 1 d . . .
O81 O 1.0174(2) -0.06371(16) 0.07829(8) 0.0152(6) Uani 1 1 d . . .
F4 F 1.2988(2) -0.08694(15) 0.23278(7) 0.0282(6) Uani 1 1 d . . .
O5 O 0.6281(2) -0.03386(16) 0.01109(9) 0.0170(6) Uani 1 1 d . . .
H5A H 0.6005 -0.0773 0.0248 0.025 Uiso 1 1 d R . .
H5B H 0.6323 -0.0489 -0.0174 0.025 Uiso 1 1 d R . .
F6 F 1.0007(2) -0.26201(16) 0.05554(8) 0.0285(6) Uani 1 1 d . . .
O7 O 0.8509(2) -0.13794(17) 0.00574(9) 0.0191(6) Uani 1 1 d . . .
N8 N 0.7038(3) 0.13491(19) 0.05046(10) 0.0135(7) Uani 1 1 d . . .
F9 F 0.7356(3) -0.31519(16) 0.07000(9) 0.0381(7) Uani 1 1 d . . .
F10 F 1.3799(2) -0.31045(15) 0.13061(9) 0.0331(6) Uani 1 1 d . . .
N11 N 0.8417(3) 0.07318(19) 0.12190(10) 0.0139(7) Uani 1 1 d . . .
F12 F 1.4017(2) -0.24005(16) 0.21746(8) 0.0329(6) Uani 1 1 d . . .
O14 O 0.7433(2) -0.09461(16) 0.09671(8) 0.0170(6) Uani 1 1 d . . .
F15 F 0.6300(3) -0.13823(16) 0.19402(8) 0.0358(6) Uani 1 1 d . . .
F16 F 1.2514(2) -0.23228(14) 0.06137(7) 0.0232(5) Uani 1 1 d . . .
C17 C 1.2213(3) -0.0823(2) 0.15451(13) 0.0174(8) Uani 1 1 d . . .
O18 O 0.5623(3) -0.15219(19) 0.07181(10) 0.0291(7) Uani 1 1 d . . .
C19 C 1.3407(4) -0.1996(3) 0.18239(14) 0.0230(10) Uani 1 1 d . . .
C20 C 1.2069(3) -0.1162(2) 0.11019(13) 0.0163(8) Uani 1 1 d . . .
C22 C 0.9754(3) -0.2434(2) -0.02642(14) 0.0168(8) Uani 1 1 d . . .
F23 F 0.7835(3) -0.44149(17) 0.13116(11) 0.0538(8) Uani 1 1 d . . .
C25 C 0.6593(3) 0.2634(2) 0.09326(13) 0.0150(8) Uani 1 1 d . . .
C26 C 0.7538(4) 0.2799(2) 0.17105(14) 0.0209(9) Uani 1 1 d . . .
H26 H 0.7656 0.3121 0.1980 0.025 Uiso 1 1 calc R . .
F27 F 0.9481(2) -0.23527(16) -0.10801(8) 0.0325(6) Uani 1 1 d . . .
F28 F 1.0930(2) -0.41708(17) 0.04541(11) 0.0491(8) Uani 1 1 d . . .
F29 F 1.0343(3) -0.39403(18) -0.11780(10) 0.0513(8) Uani 1 1 d . . .
C30 C 0.9294(4) 0.1782(3) 0.29037(13) 0.0213(9) Uani 1 1 d . . .
H30 H 0.8957 0.1248 0.2933 0.026 Uiso 1 1 calc R . .
C31 C 0.9723(4) 0.2215(3) 0.32974(13) 0.0242(10) Uani 1 1 d . . .
H31 H 0.9660 0.1973 0.3591 0.029 Uiso 1 1 calc R . .
C32 C 1.2632(3) -0.1936(3) 0.10322(13) 0.0180(8) Uani 1 1 d . . .
C33 C 0.5632(3) 0.2388(2) 0.01773(13) 0.0166(8) Uani 1 1 d . . .
H33 H 0.5095 0.2539 -0.0070 0.020 Uiso 1 1 calc R . .
C34 C 0.7944(3) 0.1523(2) 0.12721(12) 0.0137(8) Uani 1 1 d . . .
C35 C 0.7181(3) 0.1850(2) 0.08868(12) 0.0141(8) Uani 1 1 d . . .
C36 C 0.5104(4) 0.3720(2) 0.05651(13) 0.0177(8) Uani 1 1 d . . .
C37 C 0.5794(3) 0.2915(2) 0.05558(13) 0.0159(8) Uani 1 1 d . . .
C38 C 1.3293(4) -0.2346(3) 0.13848(14) 0.0210(9) Uani 1 1 d . . .
F39 F 1.1138(3) -0.48373(16) -0.04139(12) 0.0570(9) Uani 1 1 d . . .
C40 C 0.8165(3) 0.2006(2) 0.16791(12) 0.0147(8) Uani 1 1 d . . .
C41 C 1.1301(3) -0.0726(2) 0.07131(12) 0.0135(8) Uani 1 1 d . . .
F42 F 0.6753(3) -0.26526(19) 0.25495(9) 0.0494(8) Uani 1 1 d . . .
C43 C 0.6824(4) -0.2233(2) 0.13068(14) 0.0190(9) Uani 1 1 d . . .
C44 C 0.9376(4) 0.0849(3) 0.19837(12) 0.0192(9) Uani 1 1 d . . .
H44 H 0.9862 0.0596 0.2219 0.023 Uiso 1 1 calc R . .
C45 C 1.0561(4) -0.3723(3) 0.00745(17) 0.0316(11) Uani 1 1 d . . .
C46 C 0.9851(4) -0.2796(3) -0.06982(14) 0.0215(9) Uani 1 1 d . . .
C47 C 0.6595(4) -0.1505(3) 0.09651(13) 0.0192(9) Uani 1 1 d . . .
F48 F 0.7540(3) -0.41735(18) 0.22368(11) 0.0553(9) Uani 1 1 d . . .
C49 C 0.6783(4) 0.3090(3) 0.13604(14) 0.0202(9) Uani 1 1 d . . .
H49 H 0.6375 0.3599 0.1398 0.024 Uiso 1 1 calc R . .
C50 C 0.8954(4) 0.1664(2) 0.20404(13) 0.0173(8) Uani 1 1 d . . .
C51 C 1.0247(4) 0.3006(3) 0.32566(14) 0.0254(10) Uani 1 1 d . . .
H51 H 1.0535 0.3294 0.3522 0.030 Uiso 1 1 calc R . .
C52 C 0.9416(4) -0.1522(2) -0.01837(13) 0.0160(8) Uani 1 1 d . . .
C53 C 1.2872(4) -0.1220(3) 0.19037(13) 0.0202(9) Uani 1 1 d . . .
C54 C 0.9898(4) 0.2942(3) 0.24251(14) 0.0223(9) Uani 1 1 d . . .
H54 H 0.9956 0.3189 0.2133 0.027 Uiso 1 1 calc R . .
C55 C 0.6274(3) 0.1624(2) 0.01632(13) 0.0167(8) Uani 1 1 d . . .
H55 H 0.6158 0.1289 -0.0101 0.020 Uiso 1 1 calc R . .
C57 C 1.0339(4) 0.3368(3) 0.28178(14) 0.0255(10) Uani 1 1 d . . .
H57 H 1.0698 0.3896 0.2788 0.031 Uiso 1 1 calc R . .
C58 C 0.9367(4) 0.2147(3) 0.24617(13) 0.0184(8) Uani 1 1 d . . .
C59 C 0.3162(4) 0.4469(3) 0.04672(15) 0.0285(10) Uani 1 1 d . . .
H59 H 0.2311 0.4462 0.0405 0.034 Uiso 1 1 calc R . .
C60 C 0.9074(4) 0.0406(3) 0.15737(13) 0.0184(8) Uani 1 1 d . . .
H60 H 0.9349 -0.0147 0.1549 0.022 Uiso 1 1 calc R . .
C61 C 0.6678(4) -0.2136(3) 0.17783(14) 0.0240(9) Uani 1 1 d . . .
C63 C 1.0284(4) -0.3598(3) -0.07530(17) 0.0337(11) Uani 1 1 d . . .
C64 C 0.3827(4) 0.3726(3) 0.04693(14) 0.0218(9) Uani 1 1 d . . .
H64 H 0.3417 0.3222 0.0406 0.026 Uiso 1 1 calc R . .
C66 C 0.7200(4) -0.3018(3) 0.11564(16) 0.0271(10) Uani 1 1 d . . .
C67 C 1.0083(4) -0.2929(3) 0.01239(14) 0.0215(9) Uani 1 1 d . . .
C68 C 1.0660(4) -0.4061(3) -0.03607(19) 0.0358(12) Uani 1 1 d . . .
C69 C 0.7434(4) -0.3670(3) 0.14672(18) 0.0340(11) Uani 1 1 d . . .
C70 C 0.6905(4) -0.2781(3) 0.20952(15) 0.0318(11) Uani 1 1 d . . .
C71 C 0.5022(4) 0.5230(2) 0.06503(14) 0.0259(10) Uani 1 1 d . . .
H71 H 0.5427 0.5737 0.0711 0.031 Uiso 1 1 calc R . .
C72 C 0.3762(4) 0.5224(3) 0.05580(15) 0.0287(11) Uani 1 1 d . . .
H72 H 0.3317 0.5724 0.0557 0.034 Uiso 1 1 calc R . .
C73 C 0.5687(4) 0.4489(3) 0.06541(14) 0.0225(9) Uani 1 1 d . . .
H73 H 0.6538 0.4503 0.0717 0.027 Uiso 1 1 calc R . .
C74 C 0.7295(4) -0.3542(3) 0.19328(17) 0.0341(12) Uani 1 1 d . . .
O24 O 0.4235(3) 0.0857(2) 0.08012(10) 0.0327(8) Uani 1 1 d . . .
C56 C 0.3206(4) 0.1344(3) 0.09456(14) 0.0256(10) Uani 1 1 d . . .
H56A H 0.2485 0.0990 0.0982 0.031 Uiso 1 1 calc R . .
H56B H 0.2999 0.1781 0.0720 0.031 Uiso 1 1 calc R . .
C62 C 0.4763(4) 0.0470(3) 0.12119(15) 0.0296(10) Uani 1 1 d . . .
H62A H 0.5642 0.0377 0.1180 0.035 Uiso 1 1 calc R . .
H62B H 0.4369 -0.0067 0.1266 0.035 Uiso 1 1 calc R . .
C75 C 0.3635(5) 0.1720(3) 0.14066(15) 0.0368(12) Uani 1 1 d . . .
H75A H 0.2944 0.1801 0.1608 0.044 Uiso 1 1 calc R . .
H75B H 0.4039 0.2257 0.1362 0.044 Uiso 1 1 calc R . .
O65 O 0.2246(3) 0.4919(2) 0.22196(11) 0.0433(8) Uani 1 1 d . . .
C76 C 0.3875(5) 0.4276(4) 0.18290(19) 0.0521(15) Uani 1 1 d . . .
H76A H 0.4167 0.4213 0.1515 0.062 Uiso 1 1 calc R . .
H76B H 0.4113 0.3785 0.2013 0.062 Uiso 1 1 calc R . .
C78 C 0.3369(5) 0.5303(3) 0.23911(18) 0.0420(13) Uani 1 1 d . . .
H78A H 0.3593 0.5094 0.2701 0.050 Uiso 1 1 calc R . .
H78B H 0.3269 0.5909 0.2408 0.050 Uiso 1 1 calc R . .
C1 C 0.4357(4) 0.5081(4) 0.2056(2) 0.0532(15) Uani 1 1 d . . .
H1A H 0.5148 0.4988 0.2220 0.064 Uiso 1 1 calc R . .
H1B H 0.4451 0.5522 0.1826 0.064 Uiso 1 1 calc R . .
C2 C 0.4548(4) 0.1071(3) 0.16149(15) 0.0363(12) Uani 1 1 d . . .
H2A H 0.5316 0.1338 0.1721 0.044 Uiso 1 1 calc R . .
H2B H 0.4198 0.0777 0.1875 0.044 Uiso 1 1 calc R . .
C3 C 0.2499(5) 0.4419(5) 0.1825(2) 0.0671(19) Uani 1 1 d . . .
H3A H 0.2225 0.4705 0.1540 0.081 Uiso 1 1 calc R . .
H3B H 0.2067 0.3885 0.1840 0.081 Uiso 1 1 calc R . .
O1 O 1.0110(3) -0.09892(17) -0.03563(10) 0.0247(7) Uani 1 1 d . . .
O2 O 1.1874(2) -0.05042(17) 0.03638(9) 0.0193(6) Uani 1 1 d . . .

loop_
_atom_site_aniso_label
_atom_site_aniso_U_11
_atom_site_aniso_U_22
_atom_site_aniso_U_33
_atom_site_aniso_U_23
_atom_site_aniso_U_13
_atom_site_aniso_U_12
Eu1 0.01213(8) 0.01290(8) 0.00980(7) 0.00017(10) -0.00127(5) 0.00056(11)
F80 0.0263(11) 0.0241(12) 0.0175(10) -0.0024(12) -0.0020(9) 0.0039(12)
O81 0.0129(13) 0.0194(14) 0.0133(13) 0.0028(11) -0.0005(11) 0.0017(11)
F4 0.0365(15) 0.0363(15) 0.0111(11) 0.0030(10) -0.0077(10) -0.0038(12)
O5 0.0175(14) 0.0185(13) 0.0149(13) -0.0008(11) -0.0004(11) -0.0006(11)
F6 0.0299(15) 0.0344(15) 0.0210(13) 0.0079(12) -0.0019(11) 0.0005(12)
O7 0.0212(15) 0.0206(15) 0.0153(13) -0.0020(11) -0.0020(12) 0.0043(12)
N8 0.0135(16) 0.0178(17) 0.0090(14) -0.0007(12) -0.0017(13) 0.0016(13)
F9 0.0465(17) 0.0349(16) 0.0329(15) -0.0124(12) 0.0020(13) -0.0041(13)
F10 0.0360(15) 0.0244(14) 0.0386(15) 0.0052(12) -0.0021(13) 0.0135(12)
N11 0.0195(17) 0.0133(16) 0.0087(15) -0.0009(12) 0.0001(13) -0.0002(13)
F12 0.0320(15) 0.0389(16) 0.0269(13) 0.0172(12) -0.0097(12) 0.0044(12)
O14 0.0164(14) 0.0212(15) 0.0132(13) 0.0020(11) -0.0021(11) -0.0056(11)
F15 0.0543(18) 0.0338(16) 0.0194(13) -0.0008(11) 0.0040(12) 0.0010(13)
F16 0.0278(13) 0.0225(13) 0.0192(12) -0.0019(10) 0.0005(10) 0.0029(10)
C17 0.015(2) 0.019(2) 0.0173(19) 0.0036(16) 0.0000(16) -0.0035(16)
O18 0.0291(17) 0.0335(18) 0.0240(15) 0.0090(14) -0.0095(14) -0.0136(14)
C19 0.017(2) 0.031(3) 0.020(2) 0.0152(18) -0.0064(18) 0.0004(18)
C20 0.0117(19) 0.020(2) 0.0170(19) 0.0061(16) 0.0013(15) -0.0025(16)
C22 0.0119(19) 0.017(2) 0.021(2) -0.0035(17) 0.0017(16) -0.0007(16)
F23 0.059(2) 0.0227(16) 0.079(2) -0.0022(15) -0.0099(17) 0.0055(14)
C25 0.016(2) 0.016(2) 0.0135(18) -0.0019(16) 0.0004(15) 0.0007(15)
C26 0.026(2) 0.018(2) 0.019(2) -0.0076(17) -0.0006(18) 0.0034(17)
F27 0.0378(15) 0.0403(16) 0.0194(13) -0.0041(11) 0.0035(11) -0.0049(12)
F28 0.0357(16) 0.0324(16) 0.078(2) 0.0265(15) -0.0086(16) 0.0053(13)
F29 0.0504(19) 0.0450(18) 0.060(2) -0.0337(15) 0.0229(16) -0.0072(14)
C30 0.023(2) 0.025(2) 0.0152(19) -0.0051(17) -0.0049(17) 0.0050(18)
C31 0.024(2) 0.038(3) 0.0103(19) -0.0041(18) -0.0045(17) 0.011(2)
C32 0.014(2) 0.025(2) 0.0146(19) 0.0038(16) 0.0015(16) -0.0002(17)
C33 0.015(2) 0.021(2) 0.0137(19) 0.0013(16) -0.0044(15) 0.0005(16)
C34 0.0103(18) 0.017(2) 0.0135(18) 0.0001(15) 0.0010(15) 0.0006(15)
C35 0.0134(19) 0.020(2) 0.0082(17) 0.0005(15) -0.0018(15) 0.0005(16)
C36 0.020(2) 0.019(2) 0.0142(18) 0.0000(16) -0.0026(16) 0.0041(16)
C37 0.016(2) 0.018(2) 0.0132(18) 0.0013(15) -0.0014(16) 0.0044(16)
C38 0.016(2) 0.018(2) 0.029(2) 0.0066(18) -0.0013(18) 0.0051(17)
F39 0.0374(16) 0.0218(18) 0.113(3) -0.0125(16) 0.0150(17) 0.0095(12)
C40 0.018(2) 0.016(2) 0.0103(17) -0.0037(14) 0.0002(15) -0.0004(15)
C41 0.020(2) 0.0089(18) 0.0112(18) -0.0042(14) -0.0061(16) 0.0020(15)
F42 0.066(2) 0.064(2) 0.0184(14) 0.0157(14) 0.0021(14) -0.0033(16)
C43 0.016(2) 0.019(2) 0.021(2) 0.0019(17) -0.0050(17) -0.0080(16)
C44 0.024(2) 0.024(2) 0.0097(18) 0.0019(16) -0.0028(16) 0.0042(17)
C45 0.021(2) 0.020(2) 0.053(3) 0.012(2) -0.003(2) 0.0020(18)
C46 0.021(2) 0.026(2) 0.018(2) -0.0030(18) 0.0059(18) -0.0017(18)
C47 0.025(2) 0.020(2) 0.0119(18) 0.0000(16) 0.0031(17) -0.0045(18)
F48 0.0516(19) 0.0441(18) 0.069(2) 0.0380(16) -0.0179(16) -0.0045(15)
C49 0.018(2) 0.019(2) 0.023(2) -0.0038(17) -0.0018(18) 0.0054(17)
C50 0.018(2) 0.023(2) 0.0113(18) -0.0012(16) 0.0019(16) 0.0010(17)
C51 0.018(2) 0.033(3) 0.024(2) -0.0150(19) -0.0087(18) 0.0063(19)
C52 0.019(2) 0.015(2) 0.0132(19) -0.0015(15) -0.0084(16) -0.0011(16)
C53 0.021(2) 0.029(2) 0.0105(18) 0.0023(16) -0.0032(16) -0.0061(18)
C54 0.025(2) 0.024(2) 0.017(2) -0.0056(17) -0.0021(18) 0.0056(18)
C55 0.018(2) 0.019(2) 0.0127(18) -0.0020(15) -0.0050(16) -0.0006(16)
C57 0.022(2) 0.026(2) 0.028(2) -0.0083(19) -0.0028(19) 0.0025(19)
C58 0.017(2) 0.024(2) 0.0144(19) -0.0051(16) -0.0028(17) 0.0039(17)
C59 0.021(2) 0.026(2) 0.038(3) 0.001(2) -0.006(2) 0.0070(19)
C60 0.024(2) 0.016(2) 0.0149(19) -0.0022(16) 0.0009(17) 0.0022(17)
C61 0.025(2) 0.028(2) 0.019(2) 0.0032(18) -0.0020(18) -0.0056(19)
C63 0.026(2) 0.033(3) 0.043(3) -0.019(2) 0.014(2) -0.006(2)
C64 0.021(2) 0.017(2) 0.028(2) 0.0000(17) -0.0024(18) 0.0021(17)
C66 0.021(2) 0.029(3) 0.031(3) -0.001(2) -0.002(2) -0.0071(19)
C67 0.017(2) 0.018(2) 0.029(3) 0.0043(16) 0.000(2) -0.0011(17)
C68 0.024(2) 0.014(2) 0.069(4) -0.005(2) 0.008(2) 0.0017(18)
C69 0.029(3) 0.017(2) 0.055(3) 0.002(2) -0.004(2) -0.0044(19)
C70 0.031(3) 0.045(3) 0.019(2) 0.013(2) -0.003(2) -0.006(2)
C71 0.031(2) 0.019(2) 0.027(2) -0.0020(16) -0.004(2) 0.0000(17)
C72 0.034(3) 0.021(3) 0.030(2) 0.0007(17) -0.005(2) 0.0112(18)
C73 0.018(2) 0.022(2) 0.027(2) -0.0009(18) -0.0011(18) 0.0004(17)
C74 0.029(3) 0.027(3) 0.046(3) 0.020(2) -0.007(2) -0.005(2)
O24 0.0381(19) 0.041(2) 0.0188(15) -0.0082(14) -0.0039(14) 0.0113(15)
C56 0.027(2) 0.028(2) 0.022(2) 0.0010(18) -0.0016(19) -0.0001(19)
C62 0.022(2) 0.038(3) 0.029(2) 0.007(2) 0.0001(19) -0.003(2)
C75 0.042(3) 0.040(3) 0.027(2) -0.014(2) -0.005(2) 0.002(2)
O65 0.0363(18) 0.046(2) 0.0481(19) -0.009(2) 0.0051(15) -0.0034(19)
C76 0.057(4) 0.051(4) 0.049(3) 0.003(3) 0.016(3) 0.007(3)
C78 0.047(3) 0.036(3) 0.042(3) 0.004(2) -0.008(3) 0.001(2)
C1 0.033(3) 0.057(4) 0.070(4) 0.017(4) 0.000(3) 0.006(3)
C2 0.036(3) 0.055(3) 0.018(2) 0.000(2) -0.006(2) -0.001(2)
C3 0.047(4) 0.094(5) 0.061(4) -0.030(4) 0.010(3) -0.009(4)
O1 0.0234(16) 0.0179(15) 0.0325(17) 0.0098(13) -0.0045(13) -0.0062(12)
O2 0.0209(15) 0.0240(16) 0.0132(13) 0.0038(11) 0.0022(12) 0.0047(12)

loop_
_atom_type_symbol
_atom_type_description
_atom_type_scat_dispersion_real
_atom_type_scat_dispersion_imag
_atom_type_scat_source
C C 0.0033 0.0016 'International Tables Vol C Tables 4.2.6.8 and 6.1.1.4'
H H 0.0000 0.0000 'International Tables Vol C Tables 4.2.6.8 and 6.1.1.4'
Eu Eu -0.1578 3.6682 'International Tables Vol C Tables 4.2.6.8 and 6.1.1.4'
F F 0.0171 0.0103 'International Tables Vol C Tables 4.2.6.8 and 6.1.1.4'
N N 0.0061 0.0033 'International Tables Vol C Tables 4.2.6.8 and 6.1.1.4'
O O 0.0106 0.0060 'International Tables Vol C Tables 4.2.6.8 and 6.1.1.4'

loop_
_geom_angle_atom_site_label_1
_geom_angle_atom_site_label_2
_geom_angle_atom_site_label_3
_geom_angle
_geom_angle_site_symmetry_1
_geom_angle_site_symmetry_3
_geom_angle_publ_flag
Eu1 Eu1 H5A 130.6 3_755 . ?
Eu1 Eu1 H5B 107.2 3_755 . ?
O81 Eu1 Eu1 63.48(6) . 3_755 ?
O81 Eu1 H5A 128.1 . . ?
O81 Eu1 H5B 138.8 . . ?
O81 Eu1 N8 137.46(9) . . ?
O81 Eu1 N11 78.75(9) . . ?
O81 Eu1 C52 66.91(9) . . ?
O5 Eu1 Eu1 123.90(6) . 3_755 ?
O5 Eu1 O81 143.31(9) . . ?
O5 Eu1 H5A 16.7 . . ?
O5 Eu1 H5B 16.7 . . ?
O5 Eu1 O7 75.03(9) . . ?
O5 Eu1 N8 74.34(9) . . ?
O5 Eu1 N11 116.02(9) . . ?
O5 Eu1 C52 89.61(9) . . ?
O5 Eu1 O2 71.49(9) . 3_755 ?
H5A Eu1 H5B 27.9 . . ?
O7 Eu1 Eu1 71.71(6) . 3_755 ?
O7 Eu1 O81 74.55(8) . . ?
O7 Eu1 H5A 68.3 . . ?
O7 Eu1 H5B 64.7 . . ?
O7 Eu1 N8 147.92(9) . . ?
O7 Eu1 N11 142.76(9) . . ?
O7 Eu1 C52 19.69(9) . . ?
N8 Eu1 Eu1 119.37(7) . 3_755 ?
N8 Eu1 H5A 84.4 . . ?
N8 Eu1 H5B 83.2 . . ?
N8 Eu1 C52 152.16(9) . . ?
N11 Eu1 Eu1 117.94(7) . 3_755 ?
N11 Eu1 H5A 111.5 . . ?
N11 Eu1 H5B 132.3 . . ?
N11 Eu1 N8 62.42(9) . . ?
N11 Eu1 C52 145.00(9) . . ?
O14 Eu1 Eu1 136.10(6) . 3_755 ?
O14 Eu1 O81 79.33(8) . . ?
O14 Eu1 O5 74.13(9) . . ?
O14 Eu1 H5A 58.1 . . ?
O14 Eu1 H5B 85.2 . . ?
O14 Eu1 O7 76.76(9) . . ?
O14 Eu1 N8 103.58(9) . . ?
O14 Eu1 N11 73.13(9) . . ?
O14 Eu1 C52 93.34(9) . . ?
O14 Eu1 O2 144.10(9) . 3_755 ?
C52 Eu1 Eu1 52.03(7) . 3_755 ?
C52 Eu1 H5A 86.0 . . ?
C52 Eu1 H5B 76.2 . . ?
O1 Eu1 Eu1 48.36(7) 3_755 3_755 ?
O1 Eu1 O81 73.67(9) 3_755 . ?
O1 Eu1 O5 140.71(9) 3_755 . ?
O1 Eu1 H5A 157.4 3_755 . ?
O1 Eu1 H5B 132.5 3_755 . ?
O1 Eu1 O7 119.70(10) 3_755 . ?
O1 Eu1 N8 80.16(10) 3_755 . ?
O1 Eu1 N11 75.64(10) 3_755 . ?
O1 Eu1 O14 141.93(9) 3_755 . ?
O1 Eu1 C52 100.04(10) 3_755 . ?
O1 Eu1 O2 73.95(9) 3_755 3_755 ?
O2 Eu1 Eu1 61.68(6) 3_755 3_755 ?
O2 Eu1 O81 124.97(8) 3_755 . ?
O2 Eu1 H5A 86.6 3_755 . ?
O2 Eu1 H5B 59.0 3_755 . ?
O2 Eu1 O7 84.67(9) 3_755 . ?
O2 Eu1 N8 76.82(9) 3_755 . ?
O2 Eu1 N11 132.33(9) 3_755 . ?
O2 Eu1 C52 76.54(9) 3_755 . ?
C41 O81 Eu1 140.6(2) . . ?
Eu1 O5 H5A 109.5 . . ?
Eu1 O5 H5B 109.5 . . ?
H5A O5 H5B 104.4 . . ?
C52 O7 Eu1 119.3(2) . . ?
C35 N8 Eu1 121.4(2) . . ?
C55 N8 Eu1 121.8(2) . . ?
C55 N8 C35 116.6(3) . . ?
C34 N11 Eu1 121.3(2) . . ?
C60 N11 Eu1 120.3(2) . . ?
C60 N11 C34 117.8(3) . . ?
C47 O14 Eu1 137.5(2) . . ?
F80 C17 C20 119.8(3) . . ?
F80 C17 C53 117.3(3) . . ?
C53 C17 C20 122.8(4) . . ?
F12 C19 C38 120.9(4) . . ?
F12 C19 C53 119.9(4) . . ?
C38 C19 C53 119.2(4) . . ?
C17 C20 C32 116.3(3) . . ?
C17 C20 C41 122.1(3) . . ?
C32 C20 C41 121.6(3) . . ?
C46 C22 C52 124.4(4) . . ?
C46 C22 C67 117.2(4) . . ?
C67 C22 C52 118.2(3) . . ?
C35 C25 C37 117.9(3) . . ?
C35 C25 C49 118.5(3) . . ?
C37 C25 C49 123.5(3) . . ?
C40 C26 H26 119.1 . . ?
C49 C26 H26 119.1 . . ?
C49 C26 C40 121.8(4) . . ?
C31 C30 H30 119.9 . . ?
C31 C30 C58 120.2(4) . . ?
C58 C30 H30 119.9 . . ?
C30 C31 H31 119.8 . . ?
C30 C31 C51 120.4(4) . . ?
C51 C31 H31 119.8 . . ?
F16 C32 C20 120.3(3) . . ?
F16 C32 C38 117.6(4) . . ?
C38 C32 C20 122.0(4) . . ?
C37 C33 H33 119.9 . . ?
C37 C33 C55 120.2(3) . . ?
C55 C33 H33 119.9 . . ?
N11 C34 C35 116.7(3) . . ?
N11 C34 C40 122.7(3) . . ?
C40 C34 C35 120.5(3) . . ?
N8 C35 C25 123.9(3) . . ?
N8 C35 C34 116.5(3) . . ?
C25 C35 C34 119.5(3) . . ?
C64 C36 C37 119.8(4) . . ?
C73 C36 C37 122.4(4) . . ?
C73 C36 C64 117.8(4) . . ?
C25 C37 C36 123.1(3) . . ?
C33 C37 C25 117.4(3) . . ?
C33 C37 C36 119.5(3) . . ?
F10 C38 C19 119.5(3) . . ?
F10 C38 C32 120.2(4) . . ?
C19 C38 C32 120.2(4) . . ?
C34 C40 C26 117.7(3) . . ?
C34 C40 C50 118.2(3) . . ?
C50 C40 C26 124.0(3) . . ?
O81 C41 C20 116.0(3) . . ?
O2 C41 O81 127.9(3) . . ?
O2 C41 C20 116.0(3) . . ?
C61 C43 C47 121.5(4) . . ?
C61 C43 C66 116.9(4) . . ?
C66 C43 C47 121.6(4) . . ?
C50 C44 H44 119.9 . . ?
C50 C44 C60 120.3(4) . . ?
C60 C44 H44 119.9 . . ?
F28 C45 C67 120.2(4) . . ?
F28 C45 C68 119.8(4) . . ?
C68 C45 C67 120.0(4) . . ?
F27 C46 C22 118.9(4) . . ?
F27 C46 C63 119.0(4) . . ?
C63 C46 C22 122.1(4) . . ?
O14 C47 C43 115.5(3) . . ?
O18 C47 O14 127.2(4) . . ?
O18 C47 C43 117.3(3) . . ?
C25 C49 H49 119.2 . . ?
C26 C49 C25 121.7(4) . . ?
C26 C49 H49 119.2 . . ?
C40 C50 C58 123.2(3) . . ?
C44 C50 C40 117.5(3) . . ?
C44 C50 C58 119.3(3) . . ?
C31 C51 H51 120.1 . . ?
C31 C51 C57 119.7(4) . . ?
C57 C51 H51 120.1 . . ?
O7 C52 Eu1 41.04(18) . . ?
O7 C52 C22 117.3(3) . . ?
O7 C52 O1 126.7(4) . . ?
C22 C52 Eu1 153.1(3) . . ?
O1 C52 Eu1 87.2(2) . . ?
O1 C52 C22 115.9(3) . . ?
F4 C53 C17 120.9(4) . . ?
F4 C53 C19 119.7(3) . . ?
C17 C53 C19 119.4(4) . . ?
C57 C54 H54 119.6 . . ?
C57 C54 C58 120.9(4) . . ?
C58 C54 H54 119.6 . . ?
N8 C55 C33 124.0(3) . . ?
N8 C55 H55 118.0 . . ?
C33 C55 H55 118.0 . . ?
C51 C57 H57 120.0 . . ?
C54 C57 C51 119.9(4) . . ?
C54 C57 H57 120.0 . . ?
C30 C58 C50 119.8(4) . . ?
C54 C58 C30 118.9(4) . . ?
C54 C58 C50 121.3(4) . . ?
C64 C59 H59 120.0 . . ?
C64 C59 C72 120.0(4) . . ?
C72 C59 H59 120.0 . . ?
N11 C60 C44 123.3(4) . . ?
N11 C60 H60 118.4 . . ?
C44 C60 H60 118.4 . . ?
F15 C61 C43 118.9(4) . . ?
F15 C61 C70 118.5(4) . . ?
C43 C61 C70 122.5(4) . . ?
F29 C63 C46 120.8(5) . . ?
F29 C63 C68 119.8(4) . . ?
C46 C63 C68 119.4(4) . . ?
C36 C64 H64 119.5 . . ?
C59 C64 C36 121.1(4) . . ?
C59 C64 H64 119.5 . . ?
F9 C66 C43 119.7(4) . . ?
F9 C66 C69 118.7(4) . . ?
C69 C66 C43 121.5(4) . . ?
F6 C67 C22 120.5(4) . . ?
F6 C67 C45 118.1(4) . . ?
C45 C67 C22 121.4(4) . . ?
F39 C68 C45 120.5(5) . . ?
F39 C68 C63 119.6(5) . . ?
C45 C68 C63 119.9(4) . . ?
F23 C69 C66 120.0(5) . . ?
F23 C69 C74 120.5(4) . . ?
C74 C69 C66 119.5(4) . . ?
F42 C70 C61 120.1(4) . . ?
F42 C70 C74 121.2(4) . . ?
C74 C70 C61 118.7(4) . . ?
C72 C71 H71 119.8 . . ?
C72 C71 C73 120.5(4) . . ?
C73 C71 H71 119.8 . . ?
C59 C72 H72 120.2 . . ?
C71 C72 C59 119.7(4) . . ?
C71 C72 H72 120.2 . . ?
C36 C73 H73 119.5 . . ?
C71 C73 C36 121.0(4) . . ?
C71 C73 H73 119.5 . . ?
F48 C74 C69 119.6(5) . . ?
F48 C74 C70 119.6(4) . . ?
C69 C74 C70 120.9(4) . . ?
C62 O24 C56 106.5(3) . . ?
O24 C56 H56A 110.8 . . ?
O24 C56 H56B 110.8 . . ?
O24 C56 C75 104.6(3) . . ?
H56A C56 H56B 108.9 . . ?
C75 C56 H56A 110.8 . . ?
C75 C56 H56B 110.8 . . ?
O24 C62 H62A 110.4 . . ?
O24 C62 H62B 110.4 . . ?
O24 C62 C2 106.7(4) . . ?
H62A C62 H62B 108.6 . . ?
C2 C62 H62A 110.4 . . ?
C2 C62 H62B 110.4 . . ?
C56 C75 H75A 110.9 . . ?
C56 C75 H75B 110.9 . . ?
C56 C75 C2 104.2(4) . . ?
H75A C75 H75B 108.9 . . ?
C2 C75 H75A 110.9 . . ?
C2 C75 H75B 110.9 . . ?
C3 O65 C78 109.0(4) . . ?
H76A C76 H76B 109.3 . . ?
C1 C76 H76A 111.5 . . ?
C1 C76 H76B 111.5 . . ?
C3 C76 H76A 111.5 . . ?
C3 C76 H76B 111.5 . . ?
C3 C76 C1 101.5(4) . . ?
O65 C78 H78A 110.3 . . ?
O65 C78 H78B 110.3 . . ?
O65 C78 C1 107.2(4) . . ?
H78A C78 H78B 108.5 . . ?
C1 C78 H78A 110.3 . . ?
C1 C78 H78B 110.3 . . ?
C76 C1 H1A 111.1 . . ?
C76 C1 H1B 111.1 . . ?
C78 C1 C76 103.3(4) . . ?
C78 C1 H1A 111.1 . . ?
C78 C1 H1B 111.1 . . ?
H1A C1 H1B 109.1 . . ?
C62 C2 C75 104.0(3) . . ?
C62 C2 H2A 111.0 . . ?
C62 C2 H2B 111.0 . . ?
C75 C2 H2A 111.0 . . ?
C75 C2 H2B 111.0 . . ?
H2A C2 H2B 109.0 . . ?
O65 C3 C76 107.4(5) . . ?
O65 C3 H3A 110.2 . . ?
O65 C3 H3B 110.2 . . ?
C76 C3 H3A 110.2 . . ?
C76 C3 H3B 110.2 . . ?
H3A C3 H3B 108.5 . . ?
C52 O1 Eu1 160.7(3) . 3_755 ?
C41 O2 Eu1 145.5(2) . 3_755 ?

loop_
_geom_bond_atom_site_label_1
_geom_bond_atom_site_label_2
_geom_bond_distance
_geom_bond_site_symmetry_2
_geom_bond_publ_flag
Eu1 Eu1 4.4648(4) 3_755 ?
Eu1 O81 2.435(2) . ?
Eu1 O5 2.392(2) . ?
Eu1 H5A 2.7952 . ?
Eu1 H5B 2.7954 . ?
Eu1 O7 2.421(3) . ?
Eu1 N8 2.583(3) . ?
Eu1 N11 2.569(3) . ?
Eu1 O14 2.374(2) . ?
Eu1 C52 3.217(4) . ?
Eu1 O1 2.351(3) 3_755 ?
Eu1 O2 2.401(2) 3_755 ?
F80 C17 1.353(4) . ?
O81 C41 1.251(4) . ?
F4 C53 1.338(4) . ?
O5 H5A 0.8540 . ?
O5 H5B 0.8540 . ?
F6 C67 1.335(5) . ?
O7 C52 1.243(4) . ?
N8 C35 1.358(4) . ?
N8 C55 1.328(4) . ?
F9 C66 1.342(5) . ?
F10 C38 1.346(4) . ?
N11 C34 1.368(5) . ?
N11 C60 1.322(5) . ?
F12 C19 1.343(4) . ?
O14 C47 1.268(4) . ?
F15 C61 1.354(5) . ?
F16 C32 1.349(4) . ?
C17 C20 1.382(5) . ?
C17 C53 1.379(5) . ?
O18 C47 1.243(5) . ?
C19 C38 1.377(6) . ?
C19 C53 1.385(6) . ?
C20 C32 1.390(5) . ?
C20 C41 1.529(5) . ?
C22 C46 1.378(5) . ?
C22 C52 1.515(5) . ?
C22 C67 1.396(5) . ?
F23 C69 1.342(5) . ?
C25 C35 1.407(5) . ?
C25 C37 1.426(5) . ?
C25 C49 1.431(5) . ?
C26 H26 0.9300 . ?
C26 C40 1.436(5) . ?
C26 C49 1.349(5) . ?
F27 C46 1.348(5) . ?
F28 C45 1.347(5) . ?
F29 C63 1.337(5) . ?
C30 H30 0.9300 . ?
C30 C31 1.384(5) . ?
C30 C58 1.398(5) . ?
C31 H31 0.9300 . ?
C31 C51 1.386(6) . ?
C32 C38 1.378(5) . ?
C33 H33 0.9300 . ?
C33 C37 1.376(5) . ?
C33 C55 1.398(5) . ?
C34 C35 1.448(5) . ?
C34 C40 1.408(5) . ?
C36 C37 1.482(5) . ?
C36 C64 1.397(5) . ?
C36 C73 1.394(5) . ?
F39 C68 1.348(5) . ?
C40 C50 1.422(5) . ?
C41 O2 1.249(4) . ?
F42 C70 1.334(5) . ?
C43 C47 1.530(5) . ?
C43 C61 1.375(5) . ?
C43 C66 1.385(6) . ?
C44 H44 0.9300 . ?
C44 C50 1.385(5) . ?
C44 C60 1.397(5) . ?
C45 C67 1.373(6) . ?
C45 C68 1.366(7) . ?
C46 C63 1.369(6) . ?
F48 C74 1.348(5) . ?
C49 H49 0.9300 . ?
C50 C58 1.484(5) . ?
C51 H51 0.9300 . ?
C51 C57 1.390(6) . ?
C52 O1 1.246(4) . ?
C54 H54 0.9300 . ?
C54 C57 1.381(5) . ?
C54 C58 1.392(6) . ?
C55 H55 0.9300 . ?
C57 H57 0.9300 . ?
C59 H59 0.9300 . ?
C59 C64 1.382(6) . ?
C59 C72 1.383(6) . ?
C60 H60 0.9300 . ?
C61 C70 1.384(6) . ?
C63 C68 1.391(7) . ?
C64 H64 0.9300 . ?
C66 C69 1.384(6) . ?
C69 C74 1.364(7) . ?
C70 C74 1.368(7) . ?
C71 H71 0.9300 . ?
C71 C72 1.377(6) . ?
C71 C73 1.379(6) . ?
C72 H72 0.9300 . ?
C73 H73 0.9300 . ?
O24 C56 1.430(5) . ?
O24 C62 1.427(5) . ?
C56 H56A 0.9700 . ?
C56 H56B 0.9700 . ?
C56 C75 1.506(6) . ?
C62 H62A 0.9700 . ?
C62 H62B 0.9700 . ?
C62 C2 1.523(6) . ?
C75 H75A 0.9700 . ?
C75 H75B 0.9700 . ?
C75 C2 1.533(6) . ?
O65 C78 1.428(6) . ?
O65 C3 1.419(6) . ?
C76 H76A 0.9700 . ?
C76 H76B 0.9700 . ?
C76 C1 1.517(8) . ?
C76 C3 1.505(8) . ?
C78 H78A 0.9700 . ?
C78 H78B 0.9700 . ?
C78 C1 1.507(7) . ?
C1 H1A 0.9700 . ?
C1 H1B 0.9700 . ?
C2 H2A 0.9700 . ?
C2 H2B 0.9700 . ?
C3 H3A 0.9700 . ?
C3 H3B 0.9700 . ?
O1 Eu1 2.351(3) 3_755 ?
O2 Eu1 2.401(2) 3_755 ?

loop_
_geom_torsion_atom_site_label_1
_geom_torsion_atom_site_label_2
_geom_torsion_atom_site_label_3
_geom_torsion_atom_site_label_4
_geom_torsion
_geom_torsion_site_symmetry_1
_geom_torsion_site_symmetry_2
_geom_torsion_site_symmetry_3
_geom_torsion_site_symmetry_4
_geom_torsion_publ_flag
Eu1 Eu1 O81 C41 6.7(3) 3_755 . . . ?
Eu1 Eu1 O7 C52 2.4(2) 3_755 . . . ?
Eu1 Eu1 N8 C35 -98.2(3) 3_755 . . . ?
Eu1 Eu1 N8 C55 77.2(3) 3_755 . . . ?
Eu1 Eu1 N11 C34 99.5(3) 3_755 . . . ?
Eu1 Eu1 N11 C60 -71.6(3) 3_755 . . . ?
Eu1 Eu1 O14 C47 -99.0(4) 3_755 . . . ?
Eu1 Eu1 C52 O7 -177.1(3) 3_755 . . . ?
Eu1 Eu1 C52 C22 138.8(6) 3_755 . . . ?
Eu1 Eu1 C52 O1 -11.70(17) 3_755 . . . ?
Eu1 O81 C41 C20 176.5(2) . . . . ?
Eu1 O81 C41 O2 -3.8(6) . . . . ?
Eu1 O7 C52 C22 159.2(2) . . . . ?
Eu1 O7 C52 O1 -18.4(5) . . . . ?
Eu1 N8 C35 C25 174.4(3) . . . . ?
Eu1 N8 C35 C34 -8.6(4) . . . . ?
Eu1 N8 C55 C33 -175.3(3) . . . . ?
Eu1 N11 C34 C35 11.5(4) . . . . ?
Eu1 N11 C34 C40 -169.1(3) . . . . ?
Eu1 N11 C60 C44 166.9(3) . . . . ?
Eu1 O14 C47 O18 -32.2(7) . . . . ?
Eu1 O14 C47 C43 147.8(3) . . . . ?
Eu1 C52 O1 Eu1 67.0(8) . . . 3_755 ?
F80 C17 C20 C32 178.3(3) . . . . ?
F80 C17 C20 C41 -3.6(5) . . . . ?
F80 C17 C53 F4 1.5(5) . . . . ?
F80 C17 C53 C19 -179.2(3) . . . . ?
O81 Eu1 O7 C52 -64.2(3) . . . . ?
O81 Eu1 N8 C35 -16.5(3) . . . . ?
O81 Eu1 N8 C55 158.9(3) . . . . ?
O81 Eu1 N11 C34 151.1(3) . . . . ?
O81 Eu1 N11 C60 -20.0(3) . . . . ?
O81 Eu1 O14 C47 -130.7(4) . . . . ?
O81 Eu1 C52 O7 109.4(3) . . . . ?
O81 Eu1 C52 C22 65.2(5) . . . . ?
O81 Eu1 C52 O1 -85.3(2) . . . . ?
O81 C41 O2 Eu1 -10.3(7) . . . 3_755 ?
O5 Eu1 O81 C41 118.6(4) . . . . ?
O5 Eu1 O7 C52 136.6(3) . . . . ?
O5 Eu1 N8 C35 141.3(3) . . . . ?
O5 Eu1 N8 C55 -43.2(3) . . . . ?
O5 Eu1 N11 C34 -64.5(3) . . . . ?
O5 Eu1 N11 C60 124.4(3) . . . . ?
O5 Eu1 O14 C47 23.7(4) . . . . ?
O5 Eu1 C52 O7 -41.6(3) . . . . ?
O5 Eu1 C52 C22 -85.8(5) . . . . ?
O5 Eu1 C52 O1 123.8(2) . . . . ?
O7 Eu1 O81 C41 83.6(4) . . . . ?
O7 Eu1 N8 C35 159.1(2) . . . . ?
O7 Eu1 N8 C55 -25.5(4) . . . . ?
O7 Eu1 N11 C34 -164.1(2) . . . . ?
O7 Eu1 N11 C60 24.8(4) . . . . ?
O7 Eu1 O14 C47 -54.2(4) . . . . ?
O7 Eu1 C52 C22 -44.2(5) . . . . ?
O7 Eu1 C52 O1 165.4(4) . . . . ?
O7 C52 O1 Eu1 78.9(9) . . . 3_755 ?
N8 Eu1 O81 C41 -98.8(4) . . . . ?
N8 Eu1 O7 C52 118.9(3) . . . . ?
N8 Eu1 N11 C34 -11.0(3) . . . . ?
N8 Eu1 N11 C60 178.0(3) . . . . ?
N8 Eu1 O14 C47 92.8(4) . . . . ?
N8 Eu1 C52 O7 -95.4(3) . . . . ?
N8 Eu1 C52 C22 -139.6(5) . . . . ?
N8 Eu1 C52 O1 70.0(3) . . . . ?
F9 C66 C69 F23 1.4(6) . . . . ?
F9 C66 C69 C74 179.2(4) . . . . ?
N11 Eu1 O81 C41 -122.6(4) . . . . ?
N11 Eu1 O7 C52 -109.9(3) . . . . ?
N11 Eu1 N8 C35 10.0(3) . . . . ?
N11 Eu1 N8 C55 -174.6(3) . . . . ?
N11 Eu1 O14 C47 147.9(4) . . . . ?
N11 Eu1 C52 O7 97.4(3) . . . . ?
N11 Eu1 C52 C22 53.3(6) . . . . ?
N11 Eu1 C52 O1 -97.2(2) . . . . ?
N11 C34 C35 N8 -1.8(5) . . . . ?
N11 C34 C35 C25 175.4(3) . . . . ?
N11 C34 C40 C26 -175.0(3) . . . . ?
N11 C34 C40 C50 2.6(6) . . . . ?
F12 C19 C38 F10 0.0(6) . . . . ?
F12 C19 C38 C32 178.0(4) . . . . ?
F12 C19 C53 F4 1.5(6) . . . . ?
F12 C19 C53 C17 -177.8(3) . . . . ?
O14 Eu1 O81 C41 162.7(4) . . . . ?
O14 Eu1 O7 C52 -146.6(3) . . . . ?
O14 Eu1 N8 C35 72.4(3) . . . . ?
O14 Eu1 N8 C55 -112.1(3) . . . . ?
O14 Eu1 N11 C34 -126.8(3) . . . . ?
O14 Eu1 N11 C60 62.1(3) . . . . ?
O14 Eu1 C52 O7 32.5(3) . . . . ?
O14 Eu1 C52 C22 -11.7(5) . . . . ?
O14 Eu1 C52 O1 -162.2(2) . . . . ?
F15 C61 C70 F42 -0.1(6) . . . . ?
F15 C61 C70 C74 -179.6(4) . . . . ?
F16 C32 C38 F10 0.3(6) . . . . ?
F16 C32 C38 C19 -177.7(4) . . . . ?
C17 C20 C32 F16 178.3(3) . . . . ?
C17 C20 C32 C38 0.3(6) . . . . ?
C17 C20 C41 O81 -62.7(5) . . . . ?
C17 C20 C41 O2 117.6(4) . . . . ?
C20 C17 C53 F4 179.9(3) . . . . ?
C20 C17 C53 C19 -0.8(6) . . . . ?
C20 C32 C38 F10 178.4(4) . . . . ?
C20 C32 C38 C19 0.4(6) . . . . ?
C20 C41 O2 Eu1 169.4(3) . . . 3_755 ?
C22 C46 C63 F29 178.5(4) . . . . ?
C22 C46 C63 C68 -1.2(7) . . . . ?
C22 C52 O1 Eu1 -98.7(8) . . . 3_755 ?
F23 C69 C74 F48 -1.3(7) . . . . ?
F23 C69 C74 C70 179.0(4) . . . . ?
C26 C40 C50 C44 172.4(4) . . . . ?
C26 C40 C50 C58 -9.5(6) . . . . ?
F27 C46 C63 F29 0.1(6) . . . . ?
F27 C46 C63 C68 -179.6(4) . . . . ?
F28 C45 C67 F6 0.4(6) . . . . ?
F28 C45 C67 C22 176.7(4) . . . . ?
F28 C45 C68 F39 -0.8(7) . . . . ?
F28 C45 C68 C63 -179.8(4) . . . . ?
F29 C63 C68 F39 3.3(7) . . . . ?
F29 C63 C68 C45 -177.8(4) . . . . ?
C30 C31 C51 C57 0.1(6) . . . . ?
C31 C30 C58 C50 177.4(4) . . . . ?
C31 C30 C58 C54 1.3(6) . . . . ?
C31 C51 C57 C54 0.7(6) . . . . ?
C32 C20 C41 O81 115.3(4) . . . . ?
C32 C20 C41 O2 -64.4(5) . . . . ?
C34 N11 C60 C44 -4.5(6) . . . . ?
C34 C40 C50 C44 -5.1(5) . . . . ?
C34 C40 C50 C58 173.1(4) . . . . ?
C35 N8 C55 C33 0.4(6) . . . . ?
C35 C25 C37 C33 1.4(5) . . . . ?
C35 C25 C37 C36 178.8(4) . . . . ?
C35 C25 C49 C26 2.2(6) . . . . ?
C35 C34 C40 C26 4.4(5) . . . . ?
C35 C34 C40 C50 -178.0(3) . . . . ?
C37 C25 C35 N8 0.4(6) . . . . ?
C37 C25 C35 C34 -176.6(3) . . . . ?
C37 C25 C49 C26 179.4(4) . . . . ?
C37 C33 C55 N8 1.5(6) . . . . ?
C37 C36 C64 C59 -178.8(4) . . . . ?
C37 C36 C73 C71 178.6(4) . . . . ?
C38 C19 C53 F4 -179.3(4) . . . . ?
C38 C19 C53 C17 1.4(6) . . . . ?
C40 C26 C49 C25 -1.8(6) . . . . ?
C40 C34 C35 N8 178.7(3) . . . . ?
C40 C34 C35 C25 -4.1(5) . . . . ?
C40 C50 C58 C30 132.6(4) . . . . ?
C40 C50 C58 C54 -51.4(6) . . . . ?
C41 C20 C32 F16 0.2(6) . . . . ?
C41 C20 C32 C38 -177.8(4) . . . . ?
F42 C70 C74 F48 -0.5(7) . . . . ?
F42 C70 C74 C69 179.2(4) . . . . ?
C43 C61 C70 F42 179.8(4) . . . . ?
C43 C61 C70 C74 0.3(7) . . . . ?
C43 C66 C69 F23 -177.9(4) . . . . ?
C43 C66 C69 C74 -0.1(7) . . . . ?
C44 C50 C58 C30 -49.2(5) . . . . ?
C44 C50 C58 C54 126.8(4) . . . . ?
C46 C22 C52 Eu1 154.9(4) . . . . ?
C46 C22 C52 O7 123.9(4) . . . . ?
C46 C22 C52 O1 -58.3(5) . . . . ?
C46 C22 C67 F6 -179.7(4) . . . . ?
C46 C22 C67 C45 4.2(6) . . . . ?
C46 C63 C68 F39 -177.0(4) . . . . ?
C46 C63 C68 C45 1.9(7) . . . . ?
C47 C43 C61 F15 1.3(6) . . . . ?
C47 C43 C61 C70 -178.5(4) . . . . ?
C47 C43 C66 F9 -0.8(6) . . . . ?
C47 C43 C66 C69 178.5(4) . . . . ?
C49 C25 C35 N8 177.7(4) . . . . ?
C49 C25 C35 C34 0.7(6) . . . . ?
C49 C25 C37 C33 -175.7(4) . . . . ?
C49 C25 C37 C36 1.7(6) . . . . ?
C49 C26 C40 C34 -1.5(6) . . . . ?
C49 C26 C40 C50 -179.0(4) . . . . ?
C50 C44 C60 N11 1.9(6) . . . . ?
C52 Eu1 O81 C41 64.4(4) . . . . ?
C52 Eu1 N8 C35 -161.8(3) . . . . ?
C52 Eu1 N8 C55 13.7(4) . . . . ?
C52 Eu1 N11 C34 162.3(2) . . . . ?
C52 Eu1 N11 C60 -8.8(4) . . . . ?
C52 Eu1 O14 C47 -64.9(4) . . . . ?
C52 C22 C46 F27 -8.5(6) . . . . ?
C52 C22 C46 C63 173.0(4) . . . . ?
C52 C22 C67 F6 5.1(6) . . . . ?
C52 C22 C67 C45 -171.0(4) . . . . ?
C53 C17 C20 C32 -0.1(6) . . . . ?
C53 C17 C20 C41 178.0(4) . . . . ?
C53 C19 C38 F10 -179.3(4) . . . . ?
C53 C19 C38 C32 -1.2(6) . . . . ?
C55 N8 C35 C25 -1.3(6) . . . . ?
C55 N8 C35 C34 175.7(3) . . . . ?
C55 C33 C37 C25 -2.3(6) . . . . ?
C55 C33 C37 C36 -179.8(4) . . . . ?
C57 C54 C58 C30 -0.5(6) . . . . ?
C57 C54 C58 C50 -176.5(4) . . . . ?
C58 C30 C31 C51 -1.1(6) . . . . ?
C58 C54 C57 C51 -0.5(6) . . . . ?
C60 N11 C34 C35 -177.2(3) . . . . ?
C60 N11 C34 C40 2.2(5) . . . . ?
C60 C44 C50 C40 3.0(6) . . . . ?
C60 C44 C50 C58 -175.2(4) . . . . ?
C61 C43 C47 O14 75.2(5) . . . . ?
C61 C43 C47 O18 -104.9(5) . . . . ?
C61 C43 C66 F9 179.9(4) . . . . ?
C61 C43 C66 C69 -0.8(6) . . . . ?
C61 C70 C74 F48 179.0(4) . . . . ?
C61 C70 C74 C69 -1.3(7) . . . . ?
C64 C36 C37 C25 -127.6(4) . . . . ?
C64 C36 C37 C33 49.8(5) . . . . ?
C64 C36 C73 C71 0.4(6) . . . . ?
C64 C59 C72 C71 0.0(7) . . . . ?
C66 C43 C47 O14 -104.1(4) . . . . ?
C66 C43 C47 O18 75.8(5) . . . . ?
C66 C43 C61 F15 -179.4(4) . . . . ?
C66 C43 C61 C70 0.8(6) . . . . ?
C66 C69 C74 F48 -179.0(4) . . . . ?
C66 C69 C74 C70 1.2(7) . . . . ?
C67 C22 C46 F27 176.6(3) . . . . ?
C67 C22 C46 C63 -1.8(6) . . . . ?
C67 C22 C52 Eu1 -30.3(7) . . . . ?
C67 C22 C52 O7 -61.3(5) . . . . ?
C67 C22 C52 O1 116.5(4) . . . . ?
C67 C45 C68 F39 179.3(4) . . . . ?
C67 C45 C68 C63 0.4(7) . . . . ?
C68 C45 C67 F6 -179.8(4) . . . . ?
C68 C45 C67 C22 -3.5(7) . . . . ?
C72 C59 C64 C36 0.4(7) . . . . ?
C72 C71 C73 C36 0.0(6) . . . . ?
C73 C36 C37 C25 54.3(6) . . . . ?
C73 C36 C37 C33 -128.4(4) . . . . ?
C73 C36 C64 C59 -0.6(6) . . . . ?
C73 C71 C72 C59 -0.2(7) . . . . ?
O24 C56 C75 C2 -30.3(5) . . . . ?
O24 C62 C2 C75 11.3(5) . . . . ?
C56 O24 C62 C2 -31.3(4) . . . . ?
C56 C75 C2 C62 11.4(5) . . . . ?
C62 O24 C56 C75 38.8(4) . . . . ?
O65 C78 C1 C76 -24.2(5) . . . . ?
C78 O65 C3 C76 16.9(6) . . . . ?
C1 C76 C3 O65 -31.1(6) . . . . ?
C3 O65 C78 C1 4.9(6) . . . . ?
C3 C76 C1 C78 32.7(6) . . . . ?
O1 Eu1 O81 C41 -44.4(4) 3_755 . . . ?
O1 Eu1 O7 C52 -3.8(3) 3_755 . . . ?
O1 Eu1 N8 C35 -68.9(3) 3_755 . . . ?
O1 Eu1 N8 C55 106.6(3) 3_755 . . . ?
O1 Eu1 N11 C34 75.3(3) 3_755 . . . ?
O1 Eu1 N11 C60 -95.8(3) 3_755 . . . ?
O1 Eu1 O14 C47 -175.9(4) 3_755 . . . ?
O1 Eu1 C52 O7 176.7(3) 3_755 . . . ?
O1 Eu1 C52 C22 132.5(5) 3_755 . . . ?
O1 Eu1 C52 O1 -18.0(3) 3_755 . . . ?
O2 Eu1 O81 C41 11.7(4) 3_755 . . . ?
O2 Eu1 O7 C52 64.3(3) 3_755 . . . ?
O2 Eu1 N8 C35 -144.5(3) 3_755 . . . ?
O2 Eu1 N8 C55 30.9(3) 3_755 . . . ?
O2 Eu1 N11 C34 23.6(3) 3_755 . . . ?
O2 Eu1 N11 C60 -147.5(3) 3_755 . . . ?
O2 Eu1 O14 C47 6.6(5) 3_755 . . . ?
O2 Eu1 C52 O7 -112.7(3) 3_755 . . . ?
O2 Eu1 C52 C22 -156.8(6) 3_755 . . . ?
O2 Eu1 C52 O1 52.7(2) 3_755 . . . ?
